data_4309001
loop_
_publ_author_name
'Catherine M. Oertel'
'Ryan D. Sweeder'
'Sonal Patel'
'Craig M. Downie'
'Francis J. DiSalvo'

_publ_contact_author
;
F. J. DiSalvo
102B Baker Laboratory
Dept. of Chemistry and Chemical Biology
Cornell University
Ithaca NY 14853
USA
;
_publ_contact_author_email fjd3@cornell.edu
_publ_section_title
;
Synthesis and Characterization of Hydrogen-Bonded Assemblies of
W6S8L6 Clusters
;
_journal_name_full 'Inorganic Chemistry'
_journal_page_first 2287
_journal_page_last 2296
_journal_paper_doi 10.1021/ic0487225
_journal_volume 44
_journal_year 2005
_chemical_formula_sum 'C38 H52 N16 O4 S8 W6'
_chemical_formula_weight 2156.54
_chemical_name_common 'tungsten sulfide cluster with 4-aminopyridine ligands'
_chemical_name_systematic
;octakis(mu!3$-sulfido)-hexakis(4-aminopyridine)
-hexa-tungsten tetrakis(dimethylformamide) solvate
?
;
_space_group_IT_number 14
_symmetry_cell_setting monoclinic
_symmetry_space_group_name_Hall '-P 2ybc'
_symmetry_space_group_name_H-M 'P 1 21/c 1'
_atom_sites_solution_hydrogens geom
_atom_sites_solution_primary direct
_atom_sites_solution_secondary difmap
_audit_creation_method SHELXL-97
_cell_angle_alpha 90.00
_cell_angle_beta 108.5410(10)
_cell_angle_gamma 90.00
_cell_formula_units_Z 2
_cell_length_a 13.8988(5)
_cell_length_b 13.2791(5)
_cell_length_c 15.6293(6)
_cell_measurement_temperature 173(2)
_cell_volume 2734.88(18)
_computing_cell_refinement 'Bruker SAINT'
_computing_data_collection 'Bruker SMART'
_computing_data_reduction SHELXTL
_computing_molecular_graphics SHELXTL
_computing_publication_material SHELXTL
_computing_structure_refinement 'SHELXL-97 (Sheldrick, 1997)'
_computing_structure_solution SHELXTL
_diffrn_ambient_temperature 173(2)
_diffrn_measured_fraction_theta_full 0.989
_diffrn_measured_fraction_theta_max 0.989
_diffrn_measurement_device_type 'Bruker SMART CCD'
_diffrn_measurement_method 'phi and omega scans'
_diffrn_radiation_monochromator graphite
_diffrn_radiation_source 'fine-focus sealed tube'
_diffrn_radiation_type MoK\a
_diffrn_radiation_wavelength 0.71073
_diffrn_reflns_av_R_equivalents 0.0563
_diffrn_reflns_av_sigmaI/netI 0.0582
_diffrn_reflns_limit_h_max 18
_diffrn_reflns_limit_h_min -18
_diffrn_reflns_limit_k_max 17
_diffrn_reflns_limit_k_min -17
_diffrn_reflns_limit_l_max 20
_diffrn_reflns_limit_l_min -18
_diffrn_reflns_number 22361
_diffrn_reflns_theta_full 28.35
_diffrn_reflns_theta_max 28.35
_diffrn_reflns_theta_min 2.06
_exptl_absorpt_coefficient_mu 12.927
_exptl_absorpt_correction_T_max 0.6259
_exptl_absorpt_correction_T_min 0.3061
_exptl_absorpt_correction_type SADABS
_exptl_absorpt_process_details
'G.M. Sheldrick, SADABS, Program for Correction of Area Detector Data, University of Goettingen, Goettingen, Germany, 1997.'
_exptl_crystal_colour 'dark red'
_exptl_crystal_density_diffrn 2.619
_exptl_crystal_density_method 'not measured'
_exptl_crystal_description plate
_exptl_crystal_F_000 1992
_exptl_crystal_preparation dimethylformamide
_exptl_crystal_size_max 0.12
_exptl_crystal_size_mid 0.11
_exptl_crystal_size_min 0.04
_refine_diff_density_max 2.086
_refine_diff_density_min -2.255
_refine_diff_density_rms 0.264
_refine_ls_extinction_method none
_refine_ls_goodness_of_fit_ref 0.997
_refine_ls_hydrogen_treatment mixed
_refine_ls_matrix_type full
_refine_ls_number_parameters 325
_refine_ls_number_reflns 6760
_refine_ls_number_restraints 0
_refine_ls_restrained_S_all 0.997
_refine_ls_R_factor_all 0.0588
_refine_ls_R_factor_gt 0.0360
_refine_ls_shift/su_max 0.001
_refine_ls_shift/su_mean 0.000
_refine_ls_structure_factor_coef Fsqd
_refine_ls_weighting_details 'calc w=1/[\s^2^(Fo^2^)+(0.0399P)^2^+0.0000P] where P=(Fo^2^+2Fc^2^)/3'
_refine_ls_weighting_scheme calc
_refine_ls_wR_factor_gt 0.0738
_refine_ls_wR_factor_ref 0.0809
_reflns_number_gt 5128
_reflns_number_total 6760
_reflns_threshold_expression >2sigma(I)
_cod_data_source_file ic0487225si20050126_015030_1.cif
_cod_data_source_block w6s8(4-aminopyridine)6
_cod_database_code 4309001

loop_
_symmetry_equiv_pos_as_xyz
'x, y, z'
'-x, y+1/2, -z+1/2'
'-x, -y, -z'
'x, -y-1/2, z-1/2'

loop_
_atom_site_label
_atom_site_type_symbol
_atom_site_fract_x
_atom_site_fract_y
_atom_site_fract_z
_atom_site_U_iso_or_equiv
_atom_site_adp_type
_atom_site_occupancy
_atom_site_symmetry_multiplicity
_atom_site_calc_flag
_atom_site_refinement_flags
_atom_site_disorder_assembly
_atom_site_disorder_group
W1 W 0.46837(2) 0.136697(19) 0.47051(2) 0.01577(8) Uani 1 1 d . . .
W2 W 0.41778(2) -0.037099(19) 0.38330(2) 0.01594(8) Uani 1 1 d . . .
W3 W 0.61269(2) 0.010363(19) 0.45849(2) 0.01581(8) Uani 1 1 d . . .
S1 S 0.44445(14) 0.15158(12) 0.61986(13) 0.0191(4) Uani 1 1 d . . .
S2 S 0.65106(14) 0.16982(12) 0.54326(13) 0.0197(4) Uani 1 1 d . . .
S3 S 0.50003(15) 0.10024(12) 0.32727(12) 0.0190(4) Uani 1 1 d . . .
S4 S 0.29075(14) 0.08132(13) 0.40473(13) 0.0201(4) Uani 1 1 d . . .
N1 N 0.4344(5) 0.2992(4) 0.4303(4) 0.0189(13) Uani 1 1 d . . .
N2 N 0.4053(6) 0.6075(5) 0.3744(5) 0.0350(18) Uani 1 1 d . . .
H3B H 0.3647 0.6452 0.3942 0.042 Uiso 1 1 calc R . .
H3A H 0.4412 0.6349 0.3432 0.042 Uiso 1 1 calc R . .
N3 N 0.3211(5) -0.0777(4) 0.2438(4) 0.0178(13) Uani 1 1 d . . .
N4 N 0.1503(6) -0.1504(6) -0.0206(5) 0.048(2) Uani 1 1 d . . .
H8A H 0.1177 -0.1033 -0.0584 0.058 Uiso 1 1 calc R . .
H8B H 0.1483 -0.2132 -0.0389 0.058 Uiso 1 1 calc R . .
N5 N 0.7511(5) 0.0287(4) 0.4153(4) 0.0202(14) Uani 1 1 d . . .
N6 N 1.0032(5) 0.1029(5) 0.3363(6) 0.0371(18) Uani 1 1 d . . .
H13A H 1.0006 0.0977 0.2795 0.045 Uiso 1 1 calc R . .
H13B H 1.0589 0.1248 0.3770 0.045 Uiso 1 1 calc R . .
C1 C 0.4840(6) 0.3453(5) 0.3808(5) 0.0217(17) Uani 1 1 d . . .
H1 H 0.5274 0.3058 0.3581 0.026 Uiso 1 1 calc R . .
C2 C 0.4761(6) 0.4460(5) 0.3610(5) 0.0250(18) Uani 1 1 d . . .
H2 H 0.5143 0.4741 0.3260 0.030 Uiso 1 1 calc R . .
C3 C 0.4123(6) 0.5084(5) 0.3918(5) 0.0247(18) Uani 1 1 d . . .
C4 C 0.3578(7) 0.4587(5) 0.4409(6) 0.030(2) Uani 1 1 d . . .
H4 H 0.3116 0.4958 0.4622 0.036 Uiso 1 1 calc R . .
C5 C 0.3700(6) 0.3582(5) 0.4587(6) 0.0265(18) Uani 1 1 d . . .
H5 H 0.3318 0.3277 0.4926 0.032 Uiso 1 1 calc R . .
C6 C 0.2677(6) -0.0081(5) 0.1851(5) 0.0242(17) Uani 1 1 d . . .
H6 H 0.2709 0.0597 0.2054 0.029 Uiso 1 1 calc R . .
C7 C 0.2094(6) -0.0283(5) 0.0985(5) 0.0232(17) Uani 1 1 d . . .
H7 H 0.1730 0.0244 0.0608 0.028 Uiso 1 1 calc R . .
C8 C 0.2032(6) -0.1261(6) 0.0654(5) 0.0269(18) Uani 1 1 d . . .
C9 C 0.2595(6) -0.1992(5) 0.1263(5) 0.0267(18) Uani 1 1 d . . .
H9 H 0.2588 -0.2673 0.1074 0.032 Uiso 1 1 calc R . .
C10 C 0.3143(6) -0.1732(5) 0.2113(5) 0.0225(17) Uani 1 1 d . . .
H10 H 0.3503 -0.2247 0.2508 0.027 Uiso 1 1 calc R . .
C11 C 0.7501(6) 0.0187(5) 0.3293(6) 0.0237(17) Uani 1 1 d . . .
H11 H 0.6899 -0.0058 0.2860 0.028 Uiso 1 1 calc R . .
C12 C 0.8305(6) 0.0418(6) 0.3007(6) 0.0271(18) Uani 1 1 d . . .
H12 H 0.8247 0.0338 0.2389 0.032 Uiso 1 1 calc R . .
C13 C 0.9210(6) 0.0770(5) 0.3614(6) 0.0261(18) Uani 1 1 d . . .
C14 C 0.9224(6) 0.0871(6) 0.4522(6) 0.0272(18) Uani 1 1 d . . .
H14 H 0.9813 0.1115 0.4972 0.033 Uiso 1 1 calc R . .
C15 C 0.8393(6) 0.0617(5) 0.4737(5) 0.0230(17) Uani 1 1 d . . .
H15 H 0.8431 0.0676 0.5353 0.028 Uiso 1 1 calc R . .
C1S C 0.1888(9) 0.2268(7) 0.5661(8) 0.048(3) Uani 1 1 d . . .
H1S H 0.2350 0.2090 0.5350 0.058 Uiso 1 1 calc R . .
C2S C 0.1690(10) 0.2478(9) 0.7118(10) 0.085(5) Uani 1 1 d . . .
H4S H 0.2140 0.2494 0.7744 0.128 Uiso 1 1 calc R . .
H2S H 0.1200 0.1928 0.7044 0.128 Uiso 1 1 calc R . .
H3S H 0.1327 0.3120 0.6970 0.128 Uiso 1 1 calc R . .
C3S C -0.0258(8) 0.9197(9) 0.1317(7) 0.050(3) Uani 1 1 d . . .
H5S H -0.0636 0.9055 0.0707 0.060 Uiso 1 1 calc R . .
C4S C 0.0818(7) 0.8554(7) 0.2753(7) 0.047(3) Uani 1 1 d . . .
H6S H 0.1088 0.7902 0.3014 0.071 Uiso 1 1 calc R . .
H8S H 0.0405 0.8845 0.3095 0.071 Uiso 1 1 calc R . .
H7S H 0.1382 0.9009 0.2779 0.071 Uiso 1 1 calc R . .
N1S N 0.2270(6) 0.2322(6) 0.6536(7) 0.049(2) Uani 1 1 d . . .
N2S N 0.0205(6) 0.8417(6) 0.1833(6) 0.0402(19) Uani 1 1 d . . .
O1S O 0.1020(6) 0.2415(6) 0.5192(7) 0.083(3) Uani 1 1 d . . .
O2S O -0.0236(5) 1.0080(5) 0.1566(5) 0.0441(17) Uani 1 1 d . . .

loop_
_atom_site_aniso_label
_atom_site_aniso_U_11
_atom_site_aniso_U_22
_atom_site_aniso_U_33
_atom_site_aniso_U_23
_atom_site_aniso_U_13
_atom_site_aniso_U_12
W1 0.02523(17) 0.00698(12) 0.01433(15) 0.00051(10) 0.00521(13) 0.00256(10)
W2 0.02468(17) 0.00803(12) 0.01332(15) -0.00024(10) 0.00351(13) 0.00165(10)
W3 0.02369(16) 0.00877(12) 0.01439(15) 0.00011(10) 0.00524(13) 0.00185(10)
S1 0.0269(10) 0.0115(7) 0.0180(10) -0.0009(7) 0.0061(8) 0.0031(7)
S2 0.0278(10) 0.0092(7) 0.0213(10) -0.0009(7) 0.0065(9) -0.0011(7)
S3 0.0293(10) 0.0126(7) 0.0150(9) 0.0021(7) 0.0069(8) 0.0022(7)
S4 0.0243(10) 0.0152(8) 0.0177(10) 0.0004(7) 0.0023(8) 0.0023(7)
N1 0.030(4) 0.010(3) 0.018(3) 0.006(2) 0.010(3) 0.006(2)
N2 0.048(5) 0.017(3) 0.036(5) 0.002(3) 0.007(4) 0.005(3)
N3 0.026(4) 0.013(3) 0.016(3) 0.000(2) 0.009(3) 0.005(2)
N4 0.075(6) 0.029(4) 0.021(4) -0.004(3) -0.015(4) 0.001(4)
N5 0.025(4) 0.012(3) 0.024(4) 0.002(2) 0.008(3) 0.002(2)
N6 0.027(4) 0.042(4) 0.045(5) 0.004(4) 0.015(4) -0.005(3)
C1 0.036(5) 0.015(3) 0.020(4) 0.003(3) 0.016(4) 0.005(3)
C2 0.045(5) 0.011(3) 0.024(4) 0.010(3) 0.019(4) 0.008(3)
C3 0.046(5) 0.007(3) 0.014(4) 0.003(3) -0.001(4) 0.004(3)
C4 0.050(6) 0.014(3) 0.028(5) -0.004(3) 0.017(4) 0.014(3)
C5 0.034(5) 0.018(4) 0.033(5) 0.004(3) 0.019(4) 0.004(3)
C6 0.035(5) 0.013(3) 0.019(4) 0.000(3) 0.001(4) 0.005(3)
C7 0.030(4) 0.015(3) 0.021(4) 0.008(3) 0.004(4) 0.004(3)
C8 0.030(5) 0.030(4) 0.014(4) 0.000(3) -0.003(4) -0.006(3)
C9 0.038(5) 0.015(3) 0.024(4) 0.001(3) 0.004(4) 0.003(3)
C10 0.033(5) 0.009(3) 0.023(4) -0.003(3) 0.005(4) 0.000(3)
C11 0.026(4) 0.019(3) 0.025(4) -0.003(3) 0.007(4) 0.001(3)
C12 0.034(5) 0.028(4) 0.021(4) -0.004(3) 0.011(4) -0.001(3)
C13 0.028(4) 0.018(4) 0.031(5) 0.004(3) 0.007(4) 0.006(3)
C14 0.022(4) 0.021(4) 0.028(5) 0.004(3) -0.006(4) -0.002(3)
C15 0.034(5) 0.023(4) 0.011(4) 0.004(3) 0.006(4) 0.006(3)
C1S 0.057(8) 0.028(5) 0.057(8) -0.001(5) 0.015(6) -0.006(5)
C2S 0.107(12) 0.073(9) 0.105(12) -0.043(8) 0.076(10) -0.044(8)
C3S 0.039(6) 0.073(8) 0.034(6) 0.002(5) 0.007(5) 0.009(5)
C4S 0.044(6) 0.044(6) 0.048(7) 0.010(5) 0.006(5) 0.005(5)
N1S 0.050(6) 0.032(4) 0.071(7) -0.005(4) 0.030(5) -0.005(4)
N2S 0.041(5) 0.038(4) 0.040(5) 0.004(4) 0.010(4) 0.002(3)
O1S 0.044(5) 0.064(6) 0.116(9) 0.004(5) -0.007(5) -0.003(4)
O2S 0.061(5) 0.034(4) 0.037(4) 0.005(3) 0.016(4) 0.015(3)

loop_
_atom_type_symbol
_atom_type_description
_atom_type_scat_dispersion_real
_atom_type_scat_dispersion_imag
_atom_type_scat_source
C C 0.0033 0.0016 'International Tables Vol C Tables 4.2.6.8 and 6.1.1.4'
H H 0.0000 0.0000 'International Tables Vol C Tables 4.2.6.8 and 6.1.1.4'
N N 0.0061 0.0033 'International Tables Vol C Tables 4.2.6.8 and 6.1.1.4'
S S 0.1246 0.1234 'International Tables Vol C Tables 4.2.6.8 and 6.1.1.4'
W W -0.8490 6.8722 'International Tables Vol C Tables 4.2.6.8 and 6.1.1.4'
O O 0.0106 0.0060 'International Tables Vol C Tables 4.2.6.8 and 6.1.1.4'

loop_
_geom_angle_atom_site_label_1
_geom_angle_atom_site_label_2
_geom_angle_atom_site_label_3
_geom_angle
_geom_angle_site_symmetry_1
_geom_angle_site_symmetry_3
_geom_angle_publ_flag
N1 W1 S3 90.96(16) . . ?
N1 W1 S4 94.36(17) . . ?
S3 W1 S4 90.40(6) . . ?
N1 W1 S1 96.19(16) . . ?
S3 W1 S1 172.79(6) . . ?
S4 W1 S1 90.01(6) . . ?
N1 W1 S2 92.95(16) . . ?
S3 W1 S2 89.93(6) . . ?
S4 W1 S2 172.68(6) . . ?
S1 W1 S2 88.75(6) . . ?
N1 W1 W2 133.61(16) . . ?
S3 W1 W2 57.18(4) . . ?
S4 W1 W2 57.37(4) . . ?
S1 W1 W2 117.46(4) . . ?
S2 W1 W2 117.14(4) . . ?
N1 W1 W3 137.57(15) . 3_656 ?
S3 W1 W3 117.10(4) . 3_656 ?
S4 W1 W3 57.01(4) . 3_656 ?
S1 W1 W3 57.54(4) . 3_656 ?
S2 W1 W3 116.58(4) . 3_656 ?
W2 W1 W3 59.984(11) . 3_656 ?
N1 W1 W3 132.67(15) . . ?
S3 W1 W3 57.08(4) . . ?
S4 W1 W3 117.31(4) . . ?
S1 W1 W3 116.58(4) . . ?
S2 W1 W3 57.19(4) . . ?
W2 W1 W3 60.006(11) . . ?
W3 W1 W3 89.735(12) 3_656 . ?
N1 W1 W2 136.46(16) . 3_656 ?
S3 W1 W2 116.77(4) . 3_656 ?
S4 W1 W2 116.75(4) . 3_656 ?
S1 W1 W2 56.87(4) . 3_656 ?
S2 W1 W2 56.84(4) . 3_656 ?
W2 W1 W2 89.823(12) . 3_656 ?
W3 W1 W2 59.770(11) 3_656 3_656 ?
W3 W1 W2 59.730(11) . 3_656 ?
N3 W2 S3 92.01(15) . . ?
N3 W2 S2 94.59(15) . 3_656 ?
S3 W2 S2 173.39(6) . 3_656 ?
N3 W2 S1 93.55(15) . 3_656 ?
S3 W2 S1 89.90(6) . 3_656 ?
S2 W2 S1 89.27(6) 3_656 3_656 ?
N3 W2 S4 92.97(15) . . ?
S3 W2 S4 90.54(6) . . ?
S2 W2 S4 89.54(6) 3_656 . ?
S1 W2 S4 173.44(6) 3_656 . ?
N3 W2 W1 133.55(14) . . ?
S3 W2 W1 57.40(4) . . ?
S2 W2 W1 117.51(4) 3_656 . ?
S1 W2 W1 117.81(4) 3_656 . ?
S4 W2 W1 57.37(4) . . ?
N3 W2 W3 135.64(15) . 3_656 ?
S3 W2 W3 117.49(4) . 3_656 ?
S2 W2 W3 57.39(4) 3_656 3_656 ?
S1 W2 W3 117.15(5) 3_656 3_656 ?
S4 W2 W3 57.07(4) . 3_656 ?
W1 W2 W3 60.148(10) . 3_656 ?
N3 W2 W3 134.42(15) . . ?
S3 W2 W3 57.20(5) . . ?
S2 W2 W3 117.14(5) 3_656 . ?
S1 W2 W3 57.69(4) 3_656 . ?
S4 W2 W3 117.45(4) . . ?
W1 W2 W3 60.151(10) . . ?
W3 W2 W3 89.912(13) 3_656 . ?
N3 W2 W1 136.26(14) . 3_656 ?
S3 W2 W1 117.06(5) . 3_656 ?
S2 W2 W1 57.28(5) 3_656 3_656 ?
S1 W2 W1 57.25(4) 3_656 3_656 ?
S4 W2 W1 116.96(5) . 3_656 ?
W1 W2 W1 90.177(12) . 3_656 ?
W3 W2 W1 59.919(11) 3_656 3_656 ?
W3 W2 W1 59.886(11) . 3_656 ?
N5 W3 S4 91.86(17) . 3_656 ?
N5 W3 S3 94.34(17) . . ?
S4 W3 S3 173.80(6) 3_656 . ?
N5 W3 S2 90.50(16) . . ?
S4 W3 S2 89.60(6) 3_656 . ?
S3 W3 S2 90.17(6) . . ?
N5 W3 S1 96.67(16) . 3_656 ?
S4 W3 S1 90.03(6) 3_656 3_656 ?
S3 W3 S1 89.43(6) . 3_656 ?
S2 W3 S1 172.82(6) . 3_656 ?
N5 W3 W2 132.03(17) . 3_656 ?
S4 W3 W2 57.43(4) 3_656 3_656 ?
S3 W3 W2 117.59(4) . 3_656 ?
S2 W3 W2 57.12(4) . 3_656 ?
S1 W3 W2 117.02(4) 3_656 3_656 ?
N5 W3 W2 137.85(17) . . ?
S4 W3 W2 117.68(5) 3_656 . ?
S3 W3 W2 57.17(4) . . ?
S2 W3 W2 117.16(5) . . ?
S1 W3 W2 56.99(4) 3_656 . ?
W2 W3 W2 90.088(13) 3_656 . ?
N5 W3 W1 136.09(14) . 3_656 ?
S4 W3 W1 57.37(4) 3_656 3_656 ?
S3 W3 W1 117.49(4) . 3_656 ?
S2 W3 W1 116.96(4) . 3_656 ?
S1 W3 W1 57.21(4) 3_656 3_656 ?
W2 W3 W1 59.868(11) 3_656 3_656 ?
W2 W3 W1 60.344(11) . 3_656 ?
N5 W3 W1 133.49(14) . . ?
S4 W3 W1 117.75(4) 3_656 . ?
S3 W3 W1 57.28(4) . . ?
S2 W3 W1 57.37(4) . . ?
S1 W3 W1 116.80(4) 3_656 . ?
W2 W3 W1 60.351(11) 3_656 . ?
W2 W3 W1 59.844(11) . . ?
W1 W3 W1 90.265(12) 3_656 . ?
W2 S1 W1 65.88(5) 3_656 . ?
W2 S1 W3 65.32(4) 3_656 3_656 ?
W1 S1 W3 65.25(5) . 3_656 ?
W2 S2 W3 65.48(4) 3_656 . ?
W2 S2 W1 65.87(5) 3_656 . ?
W3 S2 W1 65.44(5) . . ?
W2 S3 W3 65.62(4) . . ?
W2 S3 W1 65.42(5) . . ?
W3 S3 W1 65.64(5) . . ?
W3 S4 W1 65.62(5) 3_656 . ?
W3 S4 W2 65.50(5) 3_656 . ?
W1 S4 W2 65.26(5) . . ?
C1 N1 C5 115.9(6) . . ?
C1 N1 W1 119.9(4) . . ?
C5 N1 W1 124.0(5) . . ?
C6 N3 C10 115.4(7) . . ?
C6 N3 W2 121.9(5) . . ?
C10 N3 W2 122.6(5) . . ?
C11 N5 C15 115.3(6) . . ?
C11 N5 W3 123.5(5) . . ?
C15 N5 W3 120.9(5) . . ?
N1 C1 C2 124.0(7) . . ?
C1 C2 C3 120.8(7) . . ?
N2 C3 C4 123.7(7) . . ?
N2 C3 C2 121.5(8) . . ?
C4 C3 C2 114.8(6) . . ?
C5 C4 C3 121.3(7) . . ?
C4 C5 N1 123.1(7) . . ?
N3 C6 C7 124.4(7) . . ?
C6 C7 C8 120.0(7) . . ?
N4 C8 C7 122.8(7) . . ?
N4 C8 C9 121.2(7) . . ?
C7 C8 C9 115.9(7) . . ?
C10 C9 C8 120.4(7) . . ?
C9 C10 N3 123.9(7) . . ?
N5 C11 C12 123.7(8) . . ?
C11 C12 C13 120.6(8) . . ?
N6 C13 C12 123.1(8) . . ?
N6 C13 C14 121.1(8) . . ?
C12 C13 C14 115.7(7) . . ?
C15 C14 C13 119.1(8) . . ?
C14 C15 N5 125.5(7) . . ?
O1S C1S N1S 128.4(12) . . ?
O2S C3S N2S 125.8(10) . . ?
C1S N1S C2S 124.1(11) . . ?
C3S N2S C4S 121.5(9) . . ?

loop_
_geom_bond_atom_site_label_1
_geom_bond_atom_site_label_2
_geom_bond_distance
_geom_bond_site_symmetry_2
_geom_bond_publ_flag
W1 N1 2.255(5) . ?
W1 S3 2.4631(18) . ?
W1 S4 2.4653(19) . ?
W1 S1 2.4681(19) . ?
W1 S2 2.4694(19) . ?
W1 W2 2.6588(4) . ?
W1 W3 2.6662(4) 3_656 ?
W1 W3 2.6670(4) . ?
W1 W2 2.6785(4) 3_656 ?
W2 N3 2.233(6) . ?
W2 S3 2.4569(18) . ?
W2 S2 2.4571(18) 3_656 ?
W2 S1 2.4576(18) 3_656 ?
W2 S4 2.4653(18) . ?
W2 W3 2.6619(4) 3_656 ?
W2 W3 2.6631(4) . ?
W2 W1 2.6785(4) 3_656 ?
W3 N5 2.246(6) . ?
W3 S4 2.4554(19) 3_656 ?
W3 S3 2.4577(18) . ?
W3 S2 2.4645(17) . ?
W3 S1 2.4771(17) 3_656 ?
W3 W2 2.6619(4) 3_656 ?
W3 W1 2.6662(4) 3_656 ?
S1 W2 2.4576(18) 3_656 ?
S1 W3 2.4771(17) 3_656 ?
S2 W2 2.4571(18) 3_656 ?
S4 W3 2.4554(19) 3_656 ?
N1 C1 1.336(9) . ?
N1 C5 1.366(9) . ?
N2 C3 1.341(9) . ?
N3 C6 1.347(9) . ?
N3 C10 1.358(8) . ?
N4 C8 1.350(10) . ?
N5 C11 1.346(10) . ?
N5 C15 1.348(10) . ?
N6 C13 1.364(10) . ?
C1 C2 1.369(9) . ?
C2 C3 1.406(11) . ?
C3 C4 1.403(11) . ?
C4 C5 1.363(10) . ?
C6 C7 1.366(11) . ?
C7 C8 1.391(10) . ?
C8 C9 1.409(11) . ?
C9 C10 1.350(11) . ?
C11 C12 1.363(11) . ?
C12 C13 1.394(11) . ?
C13 C14 1.420(12) . ?
C14 C15 1.344(11) . ?
C1S O1S 1.211(12) . ?
C1S N1S 1.302(14) . ?
C2S N1S 1.410(13) . ?
C3S O2S 1.233(12) . ?
C3S N2S 1.343(12) . ?
C4S N2S 1.431(12) . ?
